data_2212229
loop_
_publ_author_name
'Ai-Hua Lu'
'Jun-Ping Wang'
'You-Sheng Chen'
'Hong-Sheng Jia'
'Hong-Fei Ma'

_publ_section_title
;
 2-(2-Methyl-3-nitrophenyl)acetic acid
;
_journal_coeditor_code HK2182
_journal_issue 2
_journal_name_full 'Acta Crystallographica Section E'
_journal_page_first o528
_journal_page_last o529
_journal_paper_doi 10.1107/S1600536806055401
_journal_volume 63
_journal_year 2007
_chemical_formula_iupac 'C9 H9 N O4'
_chemical_formula_moiety 'C9 H9 N O4'
_chemical_formula_sum 'C9 H9 N O4'
_chemical_formula_weight 195.17
_chemical_name_systematic
;
2-(2-Methyl-3-nitrophenyl)acetic acid
;
_space_group_IT_number 2
_symmetry_cell_setting triclinic
_symmetry_space_group_name_Hall '-P 1'
_symmetry_space_group_name_H-M 'P -1'
_atom_sites_solution_hydrogens geom
_atom_sites_solution_primary direct
_atom_sites_solution_secondary difmap
_audit_creation_method SHELXL97
_cell_angle_alpha 74.21(3)
_cell_angle_beta 75.65(3)
_cell_angle_gamma 67.96(3)
_cell_formula_units_Z 2
_cell_length_a 7.2250(14)
_cell_length_b 8.2220(16)
_cell_length_c 8.6470(17)
_cell_measurement_reflns_used 25
_cell_measurement_temperature 294(2)
_cell_measurement_theta_max 14
_cell_measurement_theta_min 10
_cell_volume 452.01(19)
_computing_cell_refinement 'CAD-4 Software'
_computing_data_collection 'CAD-4 Software (Enraf--Nonius, 1989)'
_computing_data_reduction 'XCAD4 (Harms & Wocadlo, 1995)'
_computing_molecular_graphics 'SHELXTL (Bruker, 2000)'
_computing_publication_material SHELXTL
_computing_structure_refinement 'SHELXL97 (Sheldrick, 1997)'
_computing_structure_solution 'SHELXS97 (Sheldrick, 1997)'
_diffrn_ambient_temperature 294(2)
_diffrn_measured_fraction_theta_full 1.000
_diffrn_measured_fraction_theta_max 1.000
_diffrn_measurement_device_type 'Enraf--Nonius CAD-4'
_diffrn_measurement_method \w/2\q
_diffrn_radiation_monochromator graphite
_diffrn_radiation_source 'fine-focus sealed tube'
_diffrn_radiation_type MoK\a
_diffrn_radiation_wavelength 0.71073
_diffrn_reflns_av_R_equivalents 0.0000
_diffrn_reflns_av_sigmaI/netI 0.0332
_diffrn_reflns_limit_h_max 8
_diffrn_reflns_limit_h_min -8
_diffrn_reflns_limit_k_max 10
_diffrn_reflns_limit_k_min -9
_diffrn_reflns_limit_l_max 10
_diffrn_reflns_limit_l_min 0
_diffrn_reflns_number 1767
_diffrn_reflns_theta_full 25.97
_diffrn_reflns_theta_max 25.97
_diffrn_reflns_theta_min 2.48
_diffrn_standards_decay_% 0
_diffrn_standards_interval_time 120
_diffrn_standards_number 3
_exptl_absorpt_coefficient_mu 0.114
_exptl_absorpt_correction_T_max 0.987
_exptl_absorpt_correction_T_min 0.944
_exptl_absorpt_correction_type psi-scan
_exptl_absorpt_process_details '(North <i>et al.</i>,  1968)'
_exptl_crystal_colour colourless
_exptl_crystal_density_diffrn 1.434
_exptl_crystal_density_method 'not measured'
_exptl_crystal_description block
_exptl_crystal_F_000 204
_exptl_crystal_size_max 0.30
_exptl_crystal_size_mid 0.20
_exptl_crystal_size_min 0.10
_refine_diff_density_max 0.173
_refine_diff_density_min -0.170
_refine_ls_extinction_method none
_refine_ls_goodness_of_fit_ref 1.075
_refine_ls_hydrogen_treatment constr
_refine_ls_matrix_type full
_refine_ls_number_parameters 127
_refine_ls_number_reflns 1767
_refine_ls_number_restraints 0
_refine_ls_restrained_S_all 1.075
_refine_ls_R_factor_all 0.0711
_refine_ls_R_factor_gt 0.0472
_refine_ls_shift/su_max 0.000
_refine_ls_shift/su_mean 0.000
_refine_ls_structure_factor_coef Fsqd
_refine_ls_weighting_details 'calc w = 1/[\s^2^(Fo^2^)+(0.05P)^2^+0.08P] where P=(Fo^2^+2Fc^2^)/3'
_refine_ls_weighting_scheme calc
_refine_ls_wR_factor_gt 0.1079
_refine_ls_wR_factor_ref 0.1174
_reflns_number_gt 1263
_reflns_number_total 1767
_reflns_threshold_expression I>2\s(I)
_cod_data_source_file hk2182.cif
_cod_data_source_block I
_cod_database_code 2212229
_cod_database_fobs_code 2212229

loop_
_symmetry_equiv_pos_as_xyz
'x, y, z'
'-x, -y, -z'

loop_
_atom_site_type_symbol
_atom_site_label
_atom_site_fract_x
_atom_site_fract_y
_atom_site_fract_z
_atom_site_U_iso_or_equiv
_atom_site_adp_type
_atom_site_calc_flag
_atom_site_refinement_flags
_atom_site_occupancy
O O1 0.5191(3) 0.1679(2) 0.2384(2) 0.0769(6) Uani d . 1
O O2 0.2996(3) 0.0797(2) 0.4254(2) 0.0712(5) Uani d . 1
O O3 0.2238(2) 1.08223(19) 0.04882(19) 0.0569(4) Uani d . 1
H H3A 0.3225 1.1099 -0.0037 0.085 Uiso calc R 1
O O4 0.4596(2) 0.82312(18) 0.12413(16) 0.0461(4) Uani d . 1
N N 0.3797(3) 0.1920(2) 0.3506(2) 0.0510(5) Uani d . 1
C C1 0.2225(4) 0.5275(3) 0.1222(3) 0.0565(6) Uani d . 1
H H1A 0.2695 0.4073 0.1042 0.085 Uiso calc R 1
H H1B 0.3031 0.5936 0.0460 0.085 Uiso calc R 1
H H1C 0.0836 0.5841 0.1074 0.085 Uiso calc R 1
C C2 0.2403(3) 0.5234(3) 0.2928(2) 0.0388(5) Uani d . 1
C C3 0.3051(3) 0.3641(3) 0.4046(2) 0.0397(5) Uani d . 1
C C4 0.3126(3) 0.3528(3) 0.5642(2) 0.0439(5) Uani d . 1
H H4A 0.3540 0.2422 0.6337 0.053 Uiso calc R 1
C C5 0.2575(3) 0.5090(3) 0.6185(3) 0.0483(5) Uani d . 1
H H5A 0.2629 0.5061 0.7256 0.058 Uiso calc R 1
C C6 0.1937(3) 0.6708(3) 0.5121(3) 0.0475(5) Uani d . 1
H H6A 0.1568 0.7765 0.5492 0.057 Uiso calc R 1
C C7 0.1831(3) 0.6802(3) 0.3524(2) 0.0403(5) Uani d . 1
C C8 0.1130(3) 0.8621(3) 0.2426(3) 0.0491(5) Uani d . 1
H H8A 0.0243 0.8595 0.1761 0.059 Uiso calc R 1
H H8B 0.0352 0.9506 0.3094 0.059 Uiso calc R 1
C C9 0.2843(3) 0.9180(2) 0.1332(2) 0.0398(5) Uani d . 1

loop_
_atom_site_aniso_label
_atom_site_aniso_U_11
_atom_site_aniso_U_22
_atom_site_aniso_U_33
_atom_site_aniso_U_12
_atom_site_aniso_U_13
_atom_site_aniso_U_23
O1 0.0919(14) 0.0610(11) 0.0662(12) -0.0179(10) 0.0073(11) -0.0227(9)
O2 0.0813(13) 0.0402(9) 0.0970(14) -0.0300(9) -0.0180(10) -0.0045(9)
O3 0.0517(9) 0.0406(8) 0.0665(10) -0.0135(7) -0.0144(8) 0.0102(7)
O4 0.0456(9) 0.0372(8) 0.0484(9) -0.0123(7) -0.0085(7) 0.0014(6)
N 0.0596(12) 0.0392(10) 0.0550(12) -0.0146(9) -0.0176(10) -0.0056(9)
C1 0.0682(16) 0.0533(14) 0.0489(14) -0.0194(12) -0.0183(12) -0.0045(10)
C2 0.0364(11) 0.0387(11) 0.0423(11) -0.0165(8) -0.0070(8) -0.0031(9)
C3 0.0400(11) 0.0365(11) 0.0454(12) -0.0169(9) -0.0073(9) -0.0064(9)
C4 0.0451(12) 0.0444(12) 0.0421(12) -0.0198(9) -0.0096(9) 0.0010(9)
C5 0.0477(13) 0.0613(14) 0.0395(12) -0.0229(11) -0.0045(10) -0.0112(10)
C6 0.0423(12) 0.0488(13) 0.0556(14) -0.0196(10) 0.0008(10) -0.0185(11)
C7 0.0345(11) 0.0376(11) 0.0480(12) -0.0148(8) -0.0043(9) -0.0054(9)
C8 0.0453(12) 0.0352(11) 0.0624(14) -0.0124(9) -0.0077(10) -0.0051(10)
C9 0.0482(13) 0.0305(10) 0.0418(11) -0.0121(9) -0.0127(9) -0.0053(8)

loop_
_atom_type_symbol
_atom_type_description
_atom_type_scat_dispersion_real
_atom_type_scat_dispersion_imag
_atom_type_scat_source
C C 0.0033 0.0016 'International Tables Vol C Tables 4.2.6.8 and 6.1.1.4'
H H 0.0000 0.0000 'International Tables Vol C Tables 4.2.6.8 and 6.1.1.4'
N N 0.0061 0.0033 'International Tables Vol C Tables 4.2.6.8 and 6.1.1.4'
O O 0.0106 0.0060 'International Tables Vol C Tables 4.2.6.8 and 6.1.1.4'

loop_
_geom_angle_atom_site_label_1
_geom_angle_atom_site_label_2
_geom_angle_atom_site_label_3
_geom_angle
_geom_angle_publ_flag
C9 O3 H3A 109.5 ?
O1 N O2 123.8(2) yes
O1 N C3 118.61(19) yes
O2 N C3 117.6(2) yes
C2 C1 H1A 109.5 ?
C2 C1 H1B 109.5 ?
H1A C1 H1B 109.5 ?
C2 C1 H1C 109.5 ?
H1A C1 H1C 109.5 ?
H1B C1 H1C 109.5 ?
C3 C2 C7 115.49(18) ?
C3 C2 C1 122.59(18) ?
C7 C2 C1 121.85(18) ?
C4 C3 C2 124.93(19) ?
C4 C3 N 115.59(18) yes
C2 C3 N 119.43(18) yes
C5 C4 C3 118.18(19) ?
C5 C4 H4A 120.9 ?
C3 C4 H4A 120.9 ?
C4 C5 C6 119.2(2) ?
C4 C5 H5A 120.4 ?
C6 C5 H5A 120.4 ?
C7 C6 C5 122.0(2) ?
C7 C6 H6A 119.0 ?
C5 C6 H6A 119.0 ?
C6 C7 C2 120.16(19) ?
C6 C7 C8 119.10(19) ?
C2 C7 C8 120.72(19) ?
C9 C8 C7 113.07(17) ?
C9 C8 H8A 109.0 ?
C7 C8 H8A 109.0 ?
C9 C8 H8B 109.0 ?
C7 C8 H8B 109.0 ?
H8A C8 H8B 107.8 ?
O4 C9 O3 123.43(19) yes
O4 C9 C8 123.84(18) yes
O3 C9 C8 112.72(17) yes

loop_
_geom_bond_atom_site_label_1
_geom_bond_atom_site_label_2
_geom_bond_distance
_geom_bond_publ_flag
O1 N 1.210(2) yes
O2 N 1.223(2) yes
O3 C9 1.314(2) yes
O3 H3A 0.8200 ?
O4 C9 1.209(2) yes
N C3 1.474(3) yes
C1 C2 1.503(3) ?
C1 H1A 0.9600 ?
C1 H1B 0.9600 ?
C1 H1C 0.9600 ?
C2 C3 1.394(3) ?
C2 C7 1.398(3) ?
C3 C4 1.371(3) ?
C4 C5 1.371(3) ?
C4 H4A 0.9300 ?
C5 C6 1.383(3) ?
C5 H5A 0.9300 ?
C6 C7 1.382(3) ?
C6 H6A 0.9300 ?
C7 C8 1.514(3) ?
C8 C9 1.499(3) ?
C8 H8A 0.9700 ?
C8 H8B 0.9700 ?

loop_
_geom_hbond_atom_site_label_D
_geom_hbond_atom_site_label_H
_geom_hbond_atom_site_label_A
_geom_hbond_site_symmetry_A
_geom_hbond_distance_DH
_geom_hbond_distance_HA
_geom_hbond_distance_DA
_geom_hbond_angle_DHA
_geom_hbond_publ_flag
O3 H3A O4 2_675 0.8200 1.8400 2.661(2) 179.00 yes

loop_
_geom_torsion_atom_site_label_1
_geom_torsion_atom_site_label_2
_geom_torsion_atom_site_label_3
_geom_torsion_atom_site_label_4
_geom_torsion
C7 C2 C3 C4 1.0(3)
C1 C2 C3 C4 -176.0(2)
C7 C2 C3 N -176.45(17)
C1 C2 C3 N 6.6(3)
O1 N C3 C4 -121.1(2)
O2 N C3 C4 57.0(3)
O1 N C3 C2 56.6(3)
O2 N C3 C2 -125.3(2)
C2 C3 C4 C5 -1.7(3)
N C3 C4 C5 175.88(18)
C3 C4 C5 C6 1.0(3)
C4 C5 C6 C7 0.2(3)
C5 C6 C7 C2 -0.8(3)
C5 C6 C7 C8 -179.65(19)
C3 C2 C7 C6 0.2(3)
C1 C2 C7 C6 177.27(19)
C3 C2 C7 C8 179.03(18)
C1 C2 C7 C8 -3.9(3)
C6 C7 C8 C9 99.6(2)
C2 C7 C8 C9 -79.2(2)
C7 C8 C9 O4 5.2(3)
C7 C8 C9 O3 -174.32(18)

loop_
_cod_related_entry_id
_cod_related_entry_database
_cod_related_entry_code
1 ChemSpider 11584641
